data_7153804
loop_
_publ_author_name
'King, Frank D.'
'Aliev, Abil'
'Caddick, Stephen'
'Tocher, Derek'

_publ_section_title
;
 Cyclisation reactions of N-cinnamoyl-9-aminoanthracenes.
;
_journal_issue 20
_journal_name_full 'Organic &amp; biomolecular chemistry'
_journal_page_first 3211
_journal_page_last 3221
_journal_paper_doi 10.1039/c4ob00411f
_journal_volume 12
_journal_year 2014
_chemical_absolute_configuration ad
_chemical_formula_moiety 'C24 H19 N O'
_chemical_formula_sum 'C24 H19 N O'
_chemical_formula_weight 337.40
_chemical_name_systematic
;
 ?
;
_space_group_crystal_system monoclinic
_space_group_IT_number 9
_space_group_name_Hall 'C -2yc'
_space_group_name_H-M_alt 'C 1 c 1'
_symmetry_space_group_name_Hall 'C -2yc'
_symmetry_space_group_name_H-M 'C 1 c 1'
_atom_sites_solution_hydrogens geom
_atom_sites_solution_primary iterative
_audit_creation_date 2014-01-31
_audit_creation_method
;
Olex2 1.2
(compiled 2013.12.10 svn.r2850 for OlexSys, GUI svn.r4736)
;
_cell_angle_alpha 90
_cell_angle_beta 103.305(10)
_cell_angle_gamma 90
_cell_formula_units_Z 4
_cell_length_a 16.9504(14)
_cell_length_b 11.2305(10)
_cell_length_c 9.1731(9)
_cell_measurement_reflns_used 1941
_cell_measurement_temperature 150
_cell_measurement_theta_max 73.4560
_cell_measurement_theta_min 4.7770
_cell_volume 1699.3(3)
_computing_cell_refinement
;
CrysAlisPro, Agilent Technologies,
Version 1.171.36.28 (release 01-02-2013 CrysAlis171 .NET)
(compiled Feb  1 2013,16:14:44)
;
_computing_data_collection
;
CrysAlisPro, Agilent Technologies,
Version 1.171.36.28 (release 01-02-2013 CrysAlis171 .NET)
(compiled Feb  1 2013,16:14:44)
;
_computing_data_reduction
;
CrysAlisPro, Agilent Technologies,
Version 1.171.36.28 (release 01-02-2013 CrysAlis171 .NET)
(compiled Feb  1 2013,16:14:44)
;
_computing_molecular_graphics 'Olex2 (Dolomanov et al., 2009)'
_computing_publication_material 'Olex2 (Dolomanov et al., 2009)'
_computing_structure_refinement 'ShelXL (Sheldrick, 2008)'
_computing_structure_solution
;
Superflip (Palatinus & Chapuis, 2007;Palatinus & van der Lee, 2008;
Palatinus et al., 2012)
;
_diffrn_ambient_temperature 150
_diffrn_detector_area_resol_mean 5.2031
_diffrn_measured_fraction_theta_full 0.977
_diffrn_measured_fraction_theta_max 0.937
_diffrn_measurement_details
;
  1 omega  -49.00   29.00   1.0000    1.0000
omega____ theta____ kappa____ phi______ frames
    -      -41.5651   38.0000   90.0000 78

  2 omega -123.00  -79.00   1.0000    1.0000
omega____ theta____ kappa____ phi______ frames
    -      -41.5651  -99.0000  150.0000 44

  3 omega   67.00   99.00   1.0000    1.0000
omega____ theta____ kappa____ phi______ frames
    -       41.5651 -126.0000 -136.0000 32

  4 omega  -47.00   13.00   1.0000    1.0000
omega____ theta____ kappa____ phi______ frames
    -      -61.5000   45.0000   30.0000 60

  5 omega   91.00  151.00   1.0000    1.0000
omega____ theta____ kappa____ phi______ frames
    -      108.9963   45.0000 -120.0000 60

  6 omega   45.00  101.00   1.0000    1.0000
omega____ theta____ kappa____ phi______ frames
    -      108.9963  -95.0000 -180.0000 56

  7 omega   34.00  110.00   1.0000    1.0000
omega____ theta____ kappa____ phi______ frames
    -      108.9963 -125.0000  150.0000 76

  8 omega   25.00   92.00   1.0000    1.0000
omega____ theta____ kappa____ phi______ frames
    -      108.9963  -95.0000  -90.0000 67

  9 omega   33.00   91.00   1.0000    1.0000
omega____ theta____ kappa____ phi______ frames
    -      108.9963  -30.0000  120.0000 58

 10 omega   54.00   90.00   1.0000    1.0000
omega____ theta____ kappa____ phi______ frames
    -      108.9963  -30.0000   60.0000 36
;
_diffrn_measurement_device_type 'SuperNova, Dual, Cu at zero, Atlas'
_diffrn_measurement_method '\w scans'
_diffrn_orient_matrix_UB_11 -0.0124028000
_diffrn_orient_matrix_UB_12 -0.1350092000
_diffrn_orient_matrix_UB_13 -0.0277236000
_diffrn_orient_matrix_UB_21 -0.0923260000
_diffrn_orient_matrix_UB_22 0.0160847000
_diffrn_orient_matrix_UB_23 -0.0250595000
_diffrn_orient_matrix_UB_31 -0.0062854000
_diffrn_orient_matrix_UB_32 0.0190304000
_diffrn_orient_matrix_UB_33 -0.1684134000
_diffrn_radiation_monochromator mirror
_diffrn_radiation_type CuK\a
_diffrn_radiation_wavelength 1.54184
_diffrn_reflns_av_R_equivalents 0.0370
_diffrn_reflns_av_unetI/netI 0.0415
_diffrn_reflns_Laue_measured_fraction_full 0.977
_diffrn_reflns_Laue_measured_fraction_max 0.937
_diffrn_reflns_limit_h_max 20
_diffrn_reflns_limit_h_min -20
_diffrn_reflns_limit_k_max 13
_diffrn_reflns_limit_k_min -12
_diffrn_reflns_limit_l_max 6
_diffrn_reflns_limit_l_min -10
_diffrn_reflns_number 2772
_diffrn_reflns_point_group_measured_fraction_full 0.555
_diffrn_reflns_point_group_measured_fraction_max 0.530
_diffrn_reflns_theta_full 67.684
_diffrn_reflns_theta_max 74.663
_diffrn_reflns_theta_min 4.764
_diffrn_source 'SuperNova (Cu) X-ray Source'
_exptl_absorpt_coefficient_mu 0.623
_exptl_absorpt_correction_T_max 1.00000
_exptl_absorpt_correction_T_min 0.79481
_exptl_absorpt_correction_type multi-scan
_exptl_absorpt_process_details
;
CrysAlisPro, Agilent Technologies,
Version 1.171.36.28 (release 01-02-2013 CrysAlis171 .NET)
(compiled Feb  1 2013,16:14:44)
Empirical absorption correction using spherical harmonics,
 implemented in SCALE3 ABSPACK scaling algorithm.
;
_exptl_crystal_colour 'clear colourless'
_exptl_crystal_colour_lustre clear
_exptl_crystal_colour_primary colourless
_exptl_crystal_density_diffrn 1.319
_exptl_crystal_description plate
_exptl_crystal_F_000 712
_exptl_crystal_size_max 0.21
_exptl_crystal_size_mid 0.18
_exptl_crystal_size_min 0.04
_refine_diff_density_max 0.716
_refine_diff_density_min -0.241
_refine_diff_density_rms 0.050
_refine_ls_abs_structure_details
;
 Flack x determined using 191 quotients [(I+)-(I-)]/[(I+)+(I-)]
 (Parsons and Flack (2004), Acta Cryst. A60, s61).
;
_refine_ls_abs_structure_Flack 0.0(5)
_refine_ls_extinction_method none
_refine_ls_goodness_of_fit_ref 1.029
_refine_ls_hydrogen_treatment mixed
_refine_ls_matrix_type full
_refine_ls_number_parameters 236
_refine_ls_number_reflns 1846
_refine_ls_number_restraints 2
_refine_ls_restrained_S_all 1.029
_refine_ls_R_factor_all 0.0603
_refine_ls_R_factor_gt 0.0582
_refine_ls_shift/su_max 0.049
_refine_ls_shift/su_mean 0.003
_refine_ls_structure_factor_coef Fsqd
_refine_ls_weighting_details 'w=1/[\s^2^(Fo^2^)+(0.0739P)^2^+2.3398P] where P=(Fo^2^+2Fc^2^)/3'
_refine_ls_weighting_scheme calc
_refine_ls_wR_factor_gt 0.1438
_refine_ls_wR_factor_ref 0.1464
_reflns_Friedel_coverage 0.130
_reflns_Friedel_fraction_full 0.132
_reflns_Friedel_fraction_max 0.122
_reflns_number_gt 1756
_reflns_number_total 1846
_reflns_threshold_expression 'I > 2\s(I)'
_cod_data_source_file c4ob00411f3.cif
_cod_data_source_block xstr0016
_cod_database_code 7153804
_shelxl_version_number 2013-4
_chemical_oxdiff_formula 'C23 H17 N1 O1'
_chemical_oxdiff_usercomment 'Frank King MW323'
_shelx_space_group_comment
;
The symmetry employed for this shelxl refinement is uniquely defined
by the following loop, which should always be used as a source of
symmetry information in preference to the above space-group names.
They are only intended as comments.
;
_reflns_odcompleteness_completeness 97.94
_reflns_odcompleteness_iscentric 1
_reflns_odcompleteness_theta 66.97
_olex2_refinement_description
;
1. Fixed Uiso
 At 1.2 times of:
  All C(H) groups, All C(H,H) groups
 At 1.5 times of:
  All C(H,H,H) groups
2.a Ternary CH refined with riding coordinates:
 C3(H3), C10(H10)
2.b Secondary CH2 refined with riding coordinates:
 C2(H2A,H2B)
2.c Aromatic/amide H refined with riding coordinates:
 C5(H5), C6(H6), C7(H7), C8(H8), C16(H16), C17(H17), C18(H18), C19(H19),
 C20(H20), C21(H21), C22(H22), C23(H23)
2.d Idealised Me refined as rotating group:
 C24(H24A,H24B,H24C)
;

loop_
_space_group_symop_operation_xyz
'x, y, z'
'x, -y, z+1/2'
'x+1/2, y+1/2, z'
'x+1/2, -y+1/2, z+1/2'

loop_
_atom_site_label
_atom_site_type_symbol
_atom_site_fract_x
_atom_site_fract_y
_atom_site_fract_z
_atom_site_U_iso_or_equiv
_atom_site_adp_type
_atom_site_occupancy
_atom_site_site_symmetry_order
_atom_site_calc_flag
_atom_site_refinement_flags_posn
O1 O 0.2942(2) 0.4770(4) 0.4164(5) 0.0637(12) Uani 1 1 d .
N1 N 0.3720(2) 0.3180(4) 0.3975(5) 0.0440(10) Uani 1 1 d .
C1 C 0.3522(2) 0.4324(4) 0.3796(5) 0.0365(10) Uani 1 1 d .
C2 C 0.4126(3) 0.4927(4) 0.3051(7) 0.0483(13) Uani 1 1 d .
H2A H 0.3895 0.5042 0.1967 0.058 Uiso 1 1 calc R
H2B H 0.4293 0.5710 0.3516 0.058 Uiso 1 1 calc R
C3 C 0.4818(3) 0.4092(4) 0.3305(6) 0.0432(11) Uani 1 1 d .
H3 H 0.5124 0.4228 0.4362 0.052 Uiso 1 1 calc R
C4 C 0.5445(2) 0.4183(4) 0.2349(4) 0.0309(9) Uani 1 1 d .
C5 C 0.5745(3) 0.5306(4) 0.2217(5) 0.0341(9) Uani 1 1 d .
H5 H 0.5507 0.5964 0.2606 0.041 Uiso 1 1 calc R
C6 C 0.6386(3) 0.5511(4) 0.1533(5) 0.0402(11) Uani 1 1 d .
H6 H 0.6581 0.6295 0.1449 0.048 Uiso 1 1 calc R
C7 C 0.6733(2) 0.4549(5) 0.0979(5) 0.0395(11) Uani 1 1 d .
H7 H 0.7170 0.4670 0.0506 0.047 Uiso 1 1 calc R
C8 C 0.6447(2) 0.3416(4) 0.1110(5) 0.0323(9) Uani 1 1 d .
H8 H 0.6692 0.2763 0.0726 0.039 Uiso 1 1 calc R
C9 C 0.5806(2) 0.3204(4) 0.1796(4) 0.0287(8) Uani 1 1 d .
C10 C 0.5549(2) 0.1919(4) 0.1971(5) 0.0292(9) Uani 1 1 d .
H10 H 0.5909 0.1371 0.1557 0.035 Uiso 1 1 calc R
C11 C 0.5631(2) 0.1648(3) 0.3611(5) 0.0296(9) Uani 1 1 d .
C12 C 0.5027(2) 0.2080(4) 0.4295(5) 0.0325(9) Uani 1 1 d .
C13 C 0.4391(3) 0.2840(4) 0.3302(5) 0.0382(11) Uani 1 1 d .
C14 C 0.4090(2) 0.2261(4) 0.1761(5) 0.0367(10) Uani 1 1 d .
C15 C 0.4685(2) 0.1749(4) 0.1117(5) 0.0330(9) Uani 1 1 d .
C16 C 0.4475(3) 0.1187(4) -0.0258(5) 0.0391(10) Uani 1 1 d .
H16 H 0.4879 0.0827 -0.0676 0.047 Uiso 1 1 calc R
C17 C 0.3665(3) 0.1153(5) -0.1022(6) 0.0503(13) Uani 1 1 d .
H17 H 0.3509 0.0749 -0.1953 0.060 Uiso 1 1 calc R
C18 C 0.3083(3) 0.1723(6) -0.0404(7) 0.0557(15) Uani 1 1 d .
H18 H 0.2534 0.1744 -0.0949 0.067 Uiso 1 1 calc R
C19 C 0.3299(3) 0.2257(5) 0.0997(6) 0.0479(13) Uani 1 1 d .
H19 H 0.2897 0.2618 0.1421 0.057 Uiso 1 1 calc R
C20 C 0.6310(2) 0.1073(4) 0.4487(5) 0.0320(9) Uani 1 1 d .
H20 H 0.6730 0.0801 0.4040 0.038 Uiso 1 1 calc R
C21 C 0.6372(3) 0.0898(4) 0.6005(5) 0.0390(10) Uani 1 1 d .
H21 H 0.6828 0.0494 0.6590 0.047 Uiso 1 1 calc R
C22 C 0.5766(3) 0.1315(4) 0.6674(6) 0.0413(11) Uani 1 1 d .
H22 H 0.5810 0.1195 0.7715 0.050 Uiso 1 1 calc R
C23 C 0.5101(3) 0.1905(4) 0.5824(5) 0.0384(10) Uani 1 1 d .
H23 H 0.4692 0.2193 0.6287 0.046 Uiso 1 1 calc R
C24 C 0.3192(3) 0.2318(5) 0.4465(7) 0.0552(14) Uani 1 1 d .
H24A H 0.3183 0.2475 0.5512 0.083 Uiso 1 1 calc GR
H24B H 0.3397 0.1512 0.4376 0.083 Uiso 1 1 calc GR
H24C H 0.2642 0.2389 0.3837 0.083 Uiso 1 1 calc GR

loop_
_atom_site_aniso_label
_atom_site_aniso_U_11
_atom_site_aniso_U_22
_atom_site_aniso_U_33
_atom_site_aniso_U_23
_atom_site_aniso_U_13
_atom_site_aniso_U_12
O1 0.039(2) 0.070(2) 0.091(3) -0.027(2) 0.034(2) 0.0086(17)
N1 0.036(2) 0.046(2) 0.062(3) 0.0071(19) 0.034(2) 0.0116(17)
C1 0.0252(19) 0.050(2) 0.033(2) -0.013(2) 0.0049(17) 0.0062(18)
C2 0.036(2) 0.042(3) 0.074(4) -0.004(3) 0.025(3) 0.005(2)
C3 0.042(2) 0.041(2) 0.051(3) 0.003(2) 0.020(2) 0.001(2)
C4 0.030(2) 0.041(2) 0.0232(19) 0.0065(17) 0.0109(16) 0.0009(17)
C5 0.036(2) 0.037(2) 0.030(2) 0.0046(17) 0.0073(18) 0.0027(17)
C6 0.034(2) 0.042(2) 0.043(3) 0.015(2) 0.005(2) -0.0073(18)
C7 0.026(2) 0.057(3) 0.037(2) 0.011(2) 0.0116(18) -0.0030(19)
C8 0.0219(18) 0.051(2) 0.026(2) 0.0042(18) 0.0091(15) 0.0027(17)
C9 0.0216(18) 0.043(2) 0.0227(19) 0.0042(17) 0.0072(15) -0.0007(16)
C10 0.0217(18) 0.0344(19) 0.035(2) 0.0014(17) 0.0143(16) 0.0048(14)
C11 0.0261(19) 0.0275(18) 0.040(2) -0.0022(17) 0.0173(17) -0.0026(15)
C12 0.0278(19) 0.0307(19) 0.045(2) -0.0047(18) 0.0211(18) -0.0044(16)
C13 0.033(2) 0.039(2) 0.054(3) 0.010(2) 0.032(2) 0.0098(18)
C14 0.029(2) 0.041(2) 0.045(3) 0.013(2) 0.0186(19) 0.0084(17)
C15 0.0262(19) 0.033(2) 0.043(3) 0.0094(18) 0.0144(18) 0.0030(15)
C16 0.035(2) 0.045(2) 0.041(3) 0.004(2) 0.015(2) -0.0019(18)
C17 0.040(3) 0.068(3) 0.039(3) 0.015(2) 0.002(2) -0.009(2)
C18 0.026(2) 0.079(4) 0.060(4) 0.027(3) 0.006(2) 0.002(2)
C19 0.030(2) 0.070(3) 0.048(3) 0.020(3) 0.016(2) 0.008(2)
C20 0.0274(19) 0.0300(19) 0.040(2) -0.0001(18) 0.0095(17) -0.0025(16)
C21 0.037(2) 0.038(2) 0.041(3) 0.001(2) 0.0039(19) -0.0094(19)
C22 0.051(3) 0.042(2) 0.033(2) -0.002(2) 0.014(2) -0.011(2)
C23 0.042(2) 0.037(2) 0.042(3) -0.006(2) 0.024(2) -0.0088(18)
C24 0.043(3) 0.060(3) 0.076(4) 0.006(3) 0.042(3) 0.001(2)

loop_
_atom_type_symbol
_atom_type_description
_atom_type_scat_dispersion_real
_atom_type_scat_dispersion_imag
_atom_type_scat_source
C C 0.0181 0.0091 'International Tables Vol C Tables 4.2.6.8 and 6.1.1.4'
H H 0.0000 0.0000 'International Tables Vol C Tables 4.2.6.8 and 6.1.1.4'
N N 0.0311 0.0180 'International Tables Vol C Tables 4.2.6.8 and 6.1.1.4'
O O 0.0492 0.0322 'International Tables Vol C Tables 4.2.6.8 and 6.1.1.4'

loop_
_geom_angle_atom_site_label_1
_geom_angle_atom_site_label_2
_geom_angle_atom_site_label_3
_geom_angle
C1 N1 C13 113.5(4)
C1 N1 C24 121.7(4)
C24 N1 C13 123.3(4)
O1 C1 N1 124.0(5)
O1 C1 C2 127.8(5)
N1 C1 C2 108.1(3)
C3 C2 C1 103.8(4)
C2 C3 C4 119.9(4)
C2 C3 C13 102.5(4)
C4 C3 C13 115.9(4)
C5 C4 C3 115.6(4)
C5 C4 C9 118.9(4)
C9 C4 C3 124.8(4)
C4 C5 C6 122.3(4)
C7 C6 C5 118.6(4)
C8 C7 C6 120.1(4)
C7 C8 C9 121.6(4)
C4 C9 C10 122.9(3)
C8 C9 C4 118.5(4)
C8 C9 C10 118.6(4)
C11 C10 C9 109.4(3)
C15 C10 C9 109.4(3)
C15 C10 C11 110.4(3)
C12 C11 C10 117.8(4)
C20 C11 C10 122.7(4)
C20 C11 C12 119.3(4)
C11 C12 C13 114.8(4)
C23 C12 C11 119.6(4)
C23 C12 C13 125.1(4)
N1 C13 C3 99.6(3)
N1 C13 C12 114.2(4)
N1 C13 C14 112.0(4)
C12 C13 C3 103.8(4)
C12 C13 C14 110.9(3)
C14 C13 C3 115.7(4)
C15 C14 C13 116.3(4)
C19 C14 C13 123.7(4)
C19 C14 C15 119.9(5)
C14 C15 C10 115.9(4)
C16 C15 C10 123.2(4)
C16 C15 C14 120.8(4)
C15 C16 C17 119.4(5)
C16 C17 C18 119.3(5)
C19 C18 C17 120.8(5)
C14 C19 C18 119.7(5)
C21 C20 C11 120.2(4)
C20 C21 C22 120.2(4)
C23 C22 C21 120.0(4)
C22 C23 C12 120.6(4)

loop_
_geom_bond_atom_site_label_1
_geom_bond_atom_site_label_2
_geom_bond_distance
O1 C1 1.220(5)
N1 C1 1.329(6)
N1 C13 1.464(5)
N1 C24 1.457(6)
C1 C2 1.515(7)
C2 C3 1.478(7)
C3 C4 1.528(6)
C3 C13 1.582(6)
C4 C5 1.376(6)
C4 C9 1.408(6)
C5 C6 1.394(6)
C6 C7 1.382(7)
C7 C8 1.377(7)
C8 C9 1.397(5)
C9 C10 1.526(6)
C10 C11 1.510(6)
C10 C15 1.506(6)
C11 C12 1.405(5)
C11 C20 1.401(6)
C12 C13 1.506(6)
C12 C23 1.393(7)
C13 C14 1.533(7)
C14 C15 1.403(6)
C14 C19 1.363(7)
C15 C16 1.382(7)
C16 C17 1.390(7)
C17 C18 1.401(8)
C18 C19 1.388(9)
C20 C21 1.386(6)
C21 C22 1.393(7)
C22 C23 1.383(7)

loop_
_geom_torsion_atom_site_label_1
_geom_torsion_atom_site_label_2
_geom_torsion_atom_site_label_3
_geom_torsion_atom_site_label_4
_geom_torsion
O1 C1 C2 C3 162.7(5)
N1 C1 C2 C3 -18.3(6)
N1 C13 C14 C15 -171.1(4)
N1 C13 C14 C19 10.9(6)
C1 N1 C13 C3 24.4(5)
C1 N1 C13 C12 134.4(4)
C1 N1 C13 C14 -98.5(5)
C1 C2 C3 C4 161.9(4)
C1 C2 C3 C13 31.8(5)
C2 C3 C4 C5 48.9(6)
C2 C3 C4 C9 -140.5(5)
C2 C3 C13 N1 -33.7(5)
C2 C3 C13 C12 -151.7(4)
C2 C3 C13 C14 86.5(5)
C3 C4 C5 C6 172.3(4)
C3 C4 C9 C8 -171.4(4)
C3 C4 C9 C10 6.0(6)
C3 C13 C14 C15 75.7(5)
C3 C13 C14 C19 -102.3(5)
C4 C3 C13 N1 -166.2(4)
C4 C3 C13 C12 75.8(5)
C4 C3 C13 C14 -46.0(5)
C4 C5 C6 C7 -0.4(7)
C4 C9 C10 C11 -56.8(5)
C4 C9 C10 C15 64.2(5)
C5 C4 C9 C8 -1.1(6)
C5 C4 C9 C10 176.3(4)
C5 C6 C7 C8 -0.2(7)
C6 C7 C8 C9 0.1(6)
C7 C8 C9 C4 0.5(6)
C7 C8 C9 C10 -177.0(4)
C8 C9 C10 C11 120.6(4)
C8 C9 C10 C15 -118.4(4)
C9 C4 C5 C6 1.1(6)
C9 C10 C11 C12 77.5(4)
C9 C10 C11 C20 -97.3(4)
C9 C10 C15 C14 -73.7(4)
C9 C10 C15 C16 102.7(5)
C10 C11 C12 C13 -3.8(5)
C10 C11 C12 C23 -176.6(4)
C10 C11 C20 C21 176.8(4)
C10 C15 C16 C17 -174.9(4)
C11 C10 C15 C14 46.8(5)
C11 C10 C15 C16 -136.8(4)
C11 C12 C13 N1 173.9(4)
C11 C12 C13 C3 -78.7(4)
C11 C12 C13 C14 46.2(5)
C11 C12 C23 C22 0.3(6)
C11 C20 C21 C22 -1.3(6)
C12 C11 C20 C21 2.1(6)
C12 C13 C14 C15 -42.2(5)
C12 C13 C14 C19 139.8(4)
C13 N1 C1 O1 174.0(5)
C13 N1 C1 C2 -5.1(6)
C13 C3 C4 C5 172.8(4)
C13 C3 C4 C9 -16.6(6)
C13 C12 C23 C22 -171.7(4)
C13 C14 C15 C10 -4.6(5)
C13 C14 C15 C16 178.9(4)
C13 C14 C19 C18 179.2(4)
C14 C15 C16 C17 1.4(7)
C15 C10 C11 C12 -42.8(5)
C15 C10 C11 C20 142.3(4)
C15 C14 C19 C18 1.3(8)
C15 C16 C17 C18 2.0(7)
C16 C17 C18 C19 -3.8(8)
C17 C18 C19 C14 2.1(8)
C19 C14 C15 C10 173.4(4)
C19 C14 C15 C16 -3.1(7)
C20 C11 C12 C13 171.2(4)
C20 C11 C12 C23 -1.6(6)
C20 C21 C22 C23 0.0(6)
C21 C22 C23 C12 0.5(6)
C23 C12 C13 N1 -13.8(6)
C23 C12 C13 C3 93.7(5)
C23 C12 C13 C14 -141.4(4)
C24 N1 C1 O1 7.9(8)
C24 N1 C1 C2 -171.1(5)
C24 N1 C13 C3 -169.9(5)
C24 N1 C13 C12 -59.9(7)
C24 N1 C13 C14 67.3(6)
